data_4518591
loop_
_publ_author_name
'Cotman, Andrej Emanuel'
'Gu\'erin, Thomas'
'Kova\<cevi\'c, Ivana'
'Benedetto Tiz, Davide'
'Durcik, Martina'
'Fulgheri, Federica'
'Mo\<zina, \<Stefan'
'Secci, Daniela'
'Sterle, Ma\<sa'
'Ila\<s, Janez'
'Zega, Anamarija'
'Zidar, Nace'
'Ma\<si\<c, Lucija Peterlin'
'Toma\<si\<c, Tihomir'
'Leroux, Fr\'ed\'eric R.'
'Hanquet, Gilles'
'Kikelj, Danijel'

_publ_section_title
;
 Practical Synthesis and Application of Halogen-Doped Pyrrole Building
 Blocks
;
_journal_name_full 'ACS Omega'
_journal_paper_doi 10.1021/acsomega.1c00331
_journal_year 2021
_chemical_formula_moiety 'C10 H13 N O4'
_chemical_formula_sum 'C10 H13 N O4'
_chemical_formula_weight 211.21
_space_group_crystal_system monoclinic
_space_group_IT_number 14
_space_group_name_Hall '-P 2ybc'
_space_group_name_H-M_alt 'P 1 21/c 1'
_atom_sites_solution_hydrogens mixed
_atom_sites_solution_primary direct
_atom_sites_solution_secondary difmap
_audit_creation_method SHELXL-2014/7
_cell_angle_alpha 90
_cell_angle_beta 90.577(2)
_cell_angle_gamma 90
_cell_formula_units_Z 8
_cell_length_a 12.3507(5)
_cell_length_b 13.6579(6)
_cell_length_c 12.1808(5)
_cell_measurement_reflns_used 9819
_cell_measurement_temperature 120(2)
_cell_measurement_theta_max 30.04
_cell_measurement_theta_min 2.24
_cell_volume 2054.61(15)
_computing_cell_refinement 'Bruker SAINT'
_computing_data_collection 'Bruker APEX3'
_computing_data_reduction 'Bruker SAINT'
_computing_molecular_graphics 'Bruker SHELXTL'
_computing_publication_material 'Bruker SHELXTL'
_computing_structure_refinement 'SHELXL-2014/7 (Sheldrick, 2014)'
_computing_structure_solution 'SHELXT 2014/5 (Sheldrick, 2014)'
_diffrn_ambient_temperature 120(2)
_diffrn_measured_fraction_theta_full 0.995
_diffrn_measured_fraction_theta_max 0.996
_diffrn_measurement_device_type 'Bruker PHOTON-III CPAD'
_diffrn_measurement_method '\f and \w shuterless scans'
_diffrn_radiation_type MoK\a
_diffrn_radiation_wavelength 0.71073
_diffrn_reflns_av_R_equivalents 0.0277
_diffrn_reflns_av_unetI/netI 0.0169
_diffrn_reflns_Laue_measured_fraction_full 0.995
_diffrn_reflns_Laue_measured_fraction_max 0.996
_diffrn_reflns_limit_h_max 17
_diffrn_reflns_limit_h_min -17
_diffrn_reflns_limit_k_max 19
_diffrn_reflns_limit_k_min -19
_diffrn_reflns_limit_l_max 17
_diffrn_reflns_limit_l_min -17
_diffrn_reflns_number 49545
_diffrn_reflns_point_group_measured_fraction_full 0.995
_diffrn_reflns_point_group_measured_fraction_max 0.996
_diffrn_reflns_theta_full 25.242
_diffrn_reflns_theta_max 30.054
_diffrn_reflns_theta_min 2.223
_diffrn_source 'Mo-ImuS 3.0 microfocus tube'
_exptl_absorpt_coefficient_mu 0.106
_exptl_absorpt_correction_T_max 0.7460
_exptl_absorpt_correction_T_min 0.6867
_exptl_absorpt_correction_type multi-scan
_exptl_absorpt_process_details sadabs
_exptl_crystal_colour colourless
_exptl_crystal_density_diffrn 1.366
_exptl_crystal_description prism
_exptl_crystal_F_000 896
_exptl_crystal_size_max 0.400
_exptl_crystal_size_mid 0.300
_exptl_crystal_size_min 0.250
_refine_diff_density_max 0.480
_refine_diff_density_min -0.385
_refine_diff_density_rms 0.054
_refine_ls_extinction_method none
_refine_ls_goodness_of_fit_ref 1.120
_refine_ls_hydrogen_treatment mixed
_refine_ls_matrix_type full
_refine_ls_number_parameters 285
_refine_ls_number_reflns 6002
_refine_ls_number_restraints 0
_refine_ls_restrained_S_all 1.120
_refine_ls_R_factor_all 0.0549
_refine_ls_R_factor_gt 0.0509
_refine_ls_shift/su_max 0.000
_refine_ls_shift/su_mean 0.000
_refine_ls_structure_factor_coef Fsqd
_refine_ls_weighting_details 'w=1/[\s^2^(Fo^2^)+(0.0594P)^2^+1.2668P] where P=(Fo^2^+2Fc^2^)/3'
_refine_ls_weighting_scheme calc
_refine_ls_wR_factor_gt 0.1414
_refine_ls_wR_factor_ref 0.1441
_reflns_Friedel_coverage 0.000
_reflns_number_gt 5474
_reflns_number_total 6002
_reflns_threshold_expression 'I > 2\s(I)'
_cod_data_source_file ao1c00331_si_003.cif
_cod_data_source_block flik190208
_cod_original_sg_symbol_H-M 'P 21/c'
_cod_database_code 4518591
_shelx_shelxl_version_number 2014/7
_shelx_space_group_comment
;
The symmetry employed for this shelxl refinement is uniquely defined
by the following loop, which should always be used as a source of
symmetry information in preference to the above space-group names.
They are only intended as comments.
;
_shelx_estimated_absorpt_t_min 0.959
_shelx_estimated_absorpt_t_max 0.974

loop_
_space_group_symop_operation_xyz
'x, y, z'
'-x, y+1/2, -z+1/2'
'-x, -y, -z'
'x, -y-1/2, z-1/2'

loop_
_atom_site_label
_atom_site_type_symbol
_atom_site_fract_x
_atom_site_fract_y
_atom_site_fract_z
_atom_site_U_iso_or_equiv
_atom_site_adp_type
_atom_site_occupancy
_atom_site_site_symmetry_order
_atom_site_calc_flag
_atom_site_refinement_flags_posn
_atom_site_refinement_flags_adp
_atom_site_refinement_flags_occupancy
_atom_site_disorder_assembly
_atom_site_disorder_group
C1 C 0.64143(10) 0.62176(9) 0.40978(10) 0.0165(2) Uani 1 1 d . . . . .
C2 C 0.74923(10) 0.62811(9) 0.37876(10) 0.0170(2) Uani 1 1 d . . . . .
C3 C 0.81535(10) 0.63475(9) 0.47303(10) 0.0174(2) Uani 1 1 d . . . . .
H3 H 0.8920 0.6407 0.4758 0.021 Uiso 1 1 calc R U . . .
C4 C 0.74523(9) 0.63088(9) 0.56138(10) 0.0154(2) Uani 1 1 d . . . . .
C5 C 0.53968(10) 0.61704(10) 0.34308(11) 0.0220(3) Uani 1 1 d . . . . .
H5A H 0.4788 0.6013 0.3909 0.033 Uiso 1 1 calc R U . . .
H5B H 0.5466 0.5663 0.2867 0.033 Uiso 1 1 calc R U . . .
H5C H 0.5268 0.6805 0.3078 0.033 Uiso 1 1 calc R U . . .
C6 C 0.87538(10) 0.60323(10) 0.23444(10) 0.0184(2) Uani 1 1 d . . . . .
C7 C 0.88282(11) 0.60717(11) 0.11205(11) 0.0240(3) Uani 1 1 d . . . . .
H7A H 0.9588 0.6016 0.0905 0.036 Uiso 1 1 calc R U . . .
H7B H 0.8533 0.6695 0.0855 0.036 Uiso 1 1 calc R U . . .
H7C H 0.8412 0.5530 0.0800 0.036 Uiso 1 1 calc R U . . .
C8 C 0.76630(9) 0.63080(9) 0.67867(10) 0.0160(2) Uani 1 1 d . . . . .
C9 C 0.90021(10) 0.63688(10) 0.81885(10) 0.0195(2) Uani 1 1 d . . . . .
H9A H 0.8873 0.5700 0.8471 0.023 Uiso 1 1 calc R U . . .
H9B H 0.8561 0.6835 0.8617 0.023 Uiso 1 1 calc R U . . .
C10 C 1.01824(10) 0.66253(11) 0.82844(11) 0.0229(3) Uani 1 1 d . . . . .
H10A H 1.0607 0.6168 0.7843 0.034 Uiso 1 1 calc R U . . .
H10B H 1.0414 0.6581 0.9055 0.034 Uiso 1 1 calc R U . . .
H10C H 1.0296 0.7294 0.8018 0.034 Uiso 1 1 calc R U . . .
C11 C 0.48900(10) 0.62914(9) 0.95576(10) 0.0156(2) Uani 1 1 d . . . . .
C12 C 0.38059(10) 0.63263(9) 0.98535(10) 0.0156(2) Uani 1 1 d . . . . .
C13 C 0.31515(10) 0.63329(9) 0.88997(10) 0.0164(2) Uani 1 1 d . . . . .
H13 H 0.2383 0.6359 0.8861 0.020 Uiso 1 1 calc R U . . .
C14 C 0.38652(9) 0.62932(9) 0.80278(10) 0.0152(2) Uani 1 1 d . . . . .
C15 C 0.58921(10) 0.62860(10) 1.02443(11) 0.0219(3) Uani 1 1 d . . . . .
H15A H 0.5940 0.5668 1.0650 0.033 Uiso 1 1 calc R U . . .
H15B H 0.5872 0.6833 1.0764 0.033 Uiso 1 1 calc R U . . .
H15C H 0.6525 0.6353 0.9771 0.033 Uiso 1 1 calc R U . . .
C16 C 0.25159(10) 0.61438(9) 1.12821(10) 0.0181(2) Uani 1 1 d . . . . .
C17 C 0.24206(12) 0.62118(10) 1.25023(11) 0.0230(3) Uani 1 1 d . . . . .
H17A H 0.1698 0.5994 1.2722 0.035 Uiso 1 1 calc R U . . .
H17B H 0.2531 0.6892 1.2734 0.035 Uiso 1 1 calc R U . . .
H17C H 0.2970 0.5794 1.2851 0.035 Uiso 1 1 calc R U . . .
C18 C 0.36605(9) 0.62837(9) 0.68518(10) 0.0152(2) Uani 1 1 d . . . . .
C19 C 0.23342(10) 0.62743(9) 0.54410(10) 0.0172(2) Uani 1 1 d . . . . .
H19A H 0.2602 0.5654 0.5122 0.021 Uiso 1 1 calc R U . . .
H19B H 0.2670 0.6828 0.5045 0.021 Uiso 1 1 calc R U . . .
C20 C 0.11183(11) 0.63277(11) 0.53454(11) 0.0240(3) Uani 1 1 d . . . . .
H20A H 0.0796 0.5781 0.5749 0.036 Uiso 1 1 calc R U . . .
H20B H 0.0902 0.6288 0.4570 0.036 Uiso 1 1 calc R U . . .
H20C H 0.0865 0.6948 0.5655 0.036 Uiso 1 1 calc R U . . .
N1 N 0.64131(8) 0.62244(8) 0.52144(9) 0.0161(2) Uani 1 1 d . . . . .
N2 N 0.49042(8) 0.62651(8) 0.84410(8) 0.0158(2) Uani 1 1 d . . . . .
O1 O 0.77501(8) 0.63106(7) 0.26775(7) 0.0212(2) Uani 1 1 d . . . . .
O2 O 0.94661(8) 0.57888(9) 0.29609(8) 0.0295(2) Uani 1 1 d . . . . .
O3 O 0.69681(7) 0.61991(8) 0.74830(8) 0.0228(2) Uani 1 1 d . . . . .
O4 O 0.87142(7) 0.64253(7) 0.70260(7) 0.01825(19) Uani 1 1 d . . . . .
O5 O 0.35354(7) 0.63673(7) 1.09599(7) 0.01983(19) Uani 1 1 d . . . . .
O6 O 0.17963(8) 0.59284(10) 1.06577(8) 0.0323(3) Uani 1 1 d . . . . .
O7 O 0.43657(7) 0.62432(7) 0.61568(8) 0.0213(2) Uani 1 1 d . . . . .
O8 O 0.26030(7) 0.63224(7) 0.66074(7) 0.01744(18) Uani 1 1 d . . . . .
H1N H 0.5792(18) 0.6252(14) 0.5668(17) 0.033(5) Uiso 1 1 d . . . . .
H2N H 0.5545(18) 0.6261(14) 0.7978(17) 0.035(5) Uiso 1 1 d . . . . .

loop_
_atom_site_aniso_label
_atom_site_aniso_U_11
_atom_site_aniso_U_22
_atom_site_aniso_U_33
_atom_site_aniso_U_23
_atom_site_aniso_U_13
_atom_site_aniso_U_12
C1 0.0147(5) 0.0207(5) 0.0140(5) -0.0011(4) -0.0010(4) 0.0002(4)
C2 0.0154(5) 0.0228(6) 0.0127(5) -0.0001(4) 0.0008(4) 0.0002(4)
C3 0.0141(5) 0.0241(6) 0.0141(5) -0.0005(4) -0.0005(4) -0.0013(4)
C4 0.0130(5) 0.0202(5) 0.0130(5) -0.0010(4) -0.0009(4) -0.0003(4)
C5 0.0149(5) 0.0316(7) 0.0194(6) -0.0014(5) -0.0047(4) 0.0014(5)
C6 0.0183(5) 0.0223(6) 0.0148(5) -0.0016(4) 0.0021(4) -0.0008(4)
C7 0.0245(6) 0.0332(7) 0.0145(5) 0.0000(5) 0.0031(4) 0.0020(5)
C8 0.0132(5) 0.0196(5) 0.0151(5) -0.0013(4) -0.0002(4) -0.0003(4)
C9 0.0169(5) 0.0290(6) 0.0125(5) -0.0005(4) -0.0023(4) -0.0011(5)
C10 0.0161(5) 0.0346(7) 0.0178(5) -0.0020(5) -0.0033(4) -0.0025(5)
C11 0.0139(5) 0.0182(5) 0.0147(5) 0.0007(4) -0.0009(4) -0.0003(4)
C12 0.0141(5) 0.0200(5) 0.0128(5) -0.0002(4) 0.0004(4) -0.0001(4)
C13 0.0126(5) 0.0219(5) 0.0148(5) 0.0001(4) 0.0000(4) 0.0015(4)
C14 0.0126(5) 0.0192(5) 0.0138(5) 0.0002(4) -0.0012(4) 0.0012(4)
C15 0.0160(5) 0.0297(7) 0.0200(6) 0.0015(5) -0.0046(4) -0.0015(5)
C16 0.0181(5) 0.0214(5) 0.0149(5) 0.0013(4) 0.0030(4) -0.0004(4)
C17 0.0259(6) 0.0288(6) 0.0144(5) -0.0012(5) 0.0034(5) -0.0032(5)
C18 0.0138(5) 0.0177(5) 0.0141(5) -0.0003(4) 0.0000(4) 0.0011(4)
C19 0.0164(5) 0.0244(6) 0.0109(5) 0.0002(4) -0.0015(4) -0.0003(4)
C20 0.0158(5) 0.0391(8) 0.0169(6) 0.0027(5) -0.0024(4) 0.0014(5)
N1 0.0119(4) 0.0217(5) 0.0146(5) -0.0017(4) -0.0002(3) -0.0007(4)
N2 0.0124(4) 0.0207(5) 0.0143(5) 0.0000(3) 0.0005(3) 0.0003(3)
O1 0.0166(4) 0.0355(5) 0.0115(4) 0.0002(3) 0.0003(3) 0.0019(4)
O2 0.0212(5) 0.0494(7) 0.0178(4) 0.0005(4) 0.0000(4) 0.0090(4)
O3 0.0145(4) 0.0381(5) 0.0157(4) 0.0007(4) 0.0023(3) -0.0013(4)
O4 0.0128(4) 0.0304(5) 0.0116(4) -0.0003(3) -0.0002(3) -0.0017(3)
O5 0.0157(4) 0.0313(5) 0.0125(4) -0.0011(3) 0.0007(3) -0.0024(3)
O6 0.0211(5) 0.0583(7) 0.0176(5) 0.0013(5) 0.0001(4) -0.0123(5)
O7 0.0153(4) 0.0332(5) 0.0154(4) -0.0005(3) 0.0030(3) 0.0011(3)
O8 0.0127(4) 0.0278(5) 0.0118(4) -0.0008(3) -0.0006(3) 0.0009(3)

loop_
_atom_type_symbol
_atom_type_description
_atom_type_scat_dispersion_real
_atom_type_scat_dispersion_imag
_atom_type_scat_source
C C 0.0033 0.0016 'International Tables Vol C Tables 4.2.6.8 and 6.1.1.4'
H H 0.0000 0.0000 'International Tables Vol C Tables 4.2.6.8 and 6.1.1.4'
N N 0.0061 0.0033 'International Tables Vol C Tables 4.2.6.8 and 6.1.1.4'
O O 0.0106 0.0060 'International Tables Vol C Tables 4.2.6.8 and 6.1.1.4'

loop_
_geom_angle_atom_site_label_1
_geom_angle_atom_site_label_2
_geom_angle_atom_site_label_3
_geom_angle
_geom_angle_site_symmetry_1
_geom_angle_site_symmetry_3
_geom_angle_publ_flag
N1 C1 C2 106.39(10) . . ?
N1 C1 C5 122.40(11) . . ?
C2 C1 C5 131.21(11) . . ?
C1 C2 O1 119.64(11) . . ?
C1 C2 C3 109.40(11) . . ?
O1 C2 C3 130.90(11) . . ?
C4 C3 C2 105.60(11) . . ?
C4 C3 H3 127.2 . . ?
C2 C3 H3 127.2 . . ?
N1 C4 C3 108.46(10) . . ?
N1 C4 C8 120.48(11) . . ?
C3 C4 C8 131.02(11) . . ?
C1 C5 H5A 109.5 . . ?
C1 C5 H5B 109.5 . . ?
H5A C5 H5B 109.5 . . ?
C1 C5 H5C 109.5 . . ?
H5A C5 H5C 109.5 . . ?
H5B C5 H5C 109.5 . . ?
O2 C6 O1 123.74(11) . . ?
O2 C6 C7 125.65(12) . . ?
O1 C6 C7 110.61(11) . . ?
C6 C7 H7A 109.5 . . ?
C6 C7 H7B 109.5 . . ?
H7A C7 H7B 109.5 . . ?
C6 C7 H7C 109.5 . . ?
H7A C7 H7C 109.5 . . ?
H7B C7 H7C 109.5 . . ?
O3 C8 O4 123.40(11) . . ?
O3 C8 C4 124.32(11) . . ?
O4 C8 C4 112.27(10) . . ?
O4 C9 C10 106.85(10) . . ?
O4 C9 H9A 110.4 . . ?
C10 C9 H9A 110.4 . . ?
O4 C9 H9B 110.4 . . ?
C10 C9 H9B 110.4 . . ?
H9A C9 H9B 108.6 . . ?
C9 C10 H10A 109.5 . . ?
C9 C10 H10B 109.5 . . ?
H10A C10 H10B 109.5 . . ?
C9 C10 H10C 109.5 . . ?
H10A C10 H10C 109.5 . . ?
H10B C10 H10C 109.5 . . ?
N2 C11 C12 106.38(10) . . ?
N2 C11 C15 122.89(11) . . ?
C12 C11 C15 130.73(11) . . ?
C11 C12 O5 119.54(10) . . ?
C11 C12 C13 109.41(10) . . ?
O5 C12 C13 131.03(11) . . ?
C14 C13 C12 105.50(10) . . ?
C14 C13 H13 127.3 . . ?
C12 C13 H13 127.3 . . ?
N2 C14 C13 108.59(11) . . ?
N2 C14 C18 120.91(11) . . ?
C13 C14 C18 130.50(11) . . ?
C11 C15 H15A 109.5 . . ?
C11 C15 H15B 109.5 . . ?
H15A C15 H15B 109.5 . . ?
C11 C15 H15C 109.5 . . ?
H15A C15 H15C 109.5 . . ?
H15B C15 H15C 109.5 . . ?
O6 C16 O5 123.70(12) . . ?
O6 C16 C17 125.44(12) . . ?
O5 C16 C17 110.85(11) . . ?
C16 C17 H17A 109.5 . . ?
C16 C17 H17B 109.5 . . ?
H17A C17 H17B 109.5 . . ?
C16 C17 H17C 109.5 . . ?
H17A C17 H17C 109.5 . . ?
H17B C17 H17C 109.5 . . ?
O7 C18 O8 123.29(11) . . ?
O7 C18 C14 124.44(11) . . ?
O8 C18 C14 112.28(10) . . ?
O8 C19 C20 106.87(10) . . ?
O8 C19 H19A 110.3 . . ?
C20 C19 H19A 110.3 . . ?
O8 C19 H19B 110.3 . . ?
C20 C19 H19B 110.3 . . ?
H19A C19 H19B 108.6 . . ?
C19 C20 H20A 109.5 . . ?
C19 C20 H20B 109.5 . . ?
H20A C20 H20B 109.5 . . ?
C19 C20 H20C 109.5 . . ?
H20A C20 H20C 109.5 . . ?
H20B C20 H20C 109.5 . . ?
C1 N1 C4 110.15(10) . . ?
C1 N1 H1N 126.2(13) . . ?
C4 N1 H1N 123.2(13) . . ?
C11 N2 C14 110.11(10) . . ?
C11 N2 H2N 126.6(13) . . ?
C14 N2 H2N 123.2(12) . . ?
C6 O1 C2 119.91(10) . . ?
C8 O4 C9 115.59(9) . . ?
C16 O5 C12 120.19(10) . . ?
C18 O8 C19 115.31(9) . . ?

loop_
_geom_bond_atom_site_label_1
_geom_bond_atom_site_label_2
_geom_bond_distance
_geom_bond_site_symmetry_2
_geom_bond_publ_flag
C1 N1 1.3601(15) . ?
C1 C2 1.3903(16) . ?
C1 C5 1.4910(17) . ?
C2 O1 1.3928(14) . ?
C2 C3 1.4053(16) . ?
C3 C4 1.3892(16) . ?
C3 H3 0.9500 . ?
C4 N1 1.3729(15) . ?
C4 C8 1.4496(16) . ?
C5 H5A 0.9800 . ?
C5 H5B 0.9800 . ?
C5 H5C 0.9800 . ?
C6 O2 1.1979(16) . ?
C6 O1 1.3624(15) . ?
C6 C7 1.4956(17) . ?
C7 H7A 0.9800 . ?
C7 H7B 0.9800 . ?
C7 H7C 0.9800 . ?
C8 O3 1.2217(15) . ?
C8 O4 1.3373(14) . ?
C9 O4 1.4586(14) . ?
C9 C10 1.5028(17) . ?
C9 H9A 0.9900 . ?
C9 H9B 0.9900 . ?
C10 H10A 0.9800 . ?
C10 H10B 0.9800 . ?
C10 H10C 0.9800 . ?
C11 N2 1.3609(15) . ?
C11 C12 1.3909(16) . ?
C11 C15 1.4868(17) . ?
C12 O5 1.3929(14) . ?
C12 C13 1.4087(16) . ?
C13 C14 1.3881(16) . ?
C13 H13 0.9500 . ?
C14 N2 1.3742(15) . ?
C14 C18 1.4522(16) . ?
C15 H15A 0.9800 . ?
C15 H15B 0.9800 . ?
C15 H15C 0.9800 . ?
C16 O6 1.2004(16) . ?
C16 O5 1.3574(15) . ?
C16 C17 1.4950(17) . ?
C17 H17A 0.9800 . ?
C17 H17B 0.9800 . ?
C17 H17C 0.9800 . ?
C18 O7 1.2220(15) . ?
C18 O8 1.3377(14) . ?
C19 O8 1.4573(14) . ?
C19 C20 1.5068(17) . ?
C19 H19A 0.9900 . ?
C19 H19B 0.9900 . ?
C20 H20A 0.9800 . ?
C20 H20B 0.9800 . ?
C20 H20C 0.9800 . ?
N1 H1N 0.95(2) . ?
N2 H2N 0.98(2) . ?

loop_
_geom_hbond_atom_site_label_D
_geom_hbond_atom_site_label_H
_geom_hbond_atom_site_label_A
_geom_hbond_distance_DH
_geom_hbond_distance_HA
_geom_hbond_distance_DA
_geom_hbond_angle_DHA
_geom_hbond_site_symmetry_A
N1 H1N O7 0.95(2) 1.87(2) 2.7877(14) 162.8(19) .
N2 H2N O3 0.98(2) 1.87(2) 2.8155(14) 163.4(19) .

loop_
_geom_torsion_atom_site_label_1
_geom_torsion_atom_site_label_2
_geom_torsion_atom_site_label_3
_geom_torsion_atom_site_label_4
_geom_torsion
_geom_torsion_site_symmetry_1
_geom_torsion_site_symmetry_2
_geom_torsion_site_symmetry_3
_geom_torsion_site_symmetry_4
_geom_torsion_publ_flag
N1 C1 C2 O1 -178.67(11) . . . . ?
C5 C1 C2 O1 0.0(2) . . . . ?
N1 C1 C2 C3 -1.21(14) . . . . ?
C5 C1 C2 C3 177.50(13) . . . . ?
C1 C2 C3 C4 0.82(14) . . . . ?
O1 C2 C3 C4 177.90(12) . . . . ?
C2 C3 C4 N1 -0.11(14) . . . . ?
C2 C3 C4 C8 177.39(12) . . . . ?
N1 C4 C8 O3 2.83(19) . . . . ?
C3 C4 C8 O3 -174.42(13) . . . . ?
N1 C4 C8 O4 -178.15(10) . . . . ?
C3 C4 C8 O4 4.60(19) . . . . ?
N2 C11 C12 O5 -179.46(10) . . . . ?
C15 C11 C12 O5 0.2(2) . . . . ?
N2 C11 C12 C13 -0.69(14) . . . . ?
C15 C11 C12 C13 178.99(12) . . . . ?
C11 C12 C13 C14 0.47(14) . . . . ?
O5 C12 C13 C14 179.05(12) . . . . ?
C12 C13 C14 N2 -0.07(13) . . . . ?
C12 C13 C14 C18 -179.76(12) . . . . ?
N2 C14 C18 O7 0.62(19) . . . . ?
C13 C14 C18 O7 -179.71(13) . . . . ?
N2 C14 C18 O8 -179.51(10) . . . . ?
C13 C14 C18 O8 0.15(18) . . . . ?
C2 C1 N1 C4 1.14(14) . . . . ?
C5 C1 N1 C4 -177.70(11) . . . . ?
C3 C4 N1 C1 -0.65(14) . . . . ?
C8 C4 N1 C1 -178.46(11) . . . . ?
C12 C11 N2 C14 0.65(13) . . . . ?
C15 C11 N2 C14 -179.06(11) . . . . ?
C13 C14 N2 C11 -0.37(14) . . . . ?
C18 C14 N2 C11 179.36(11) . . . . ?
O2 C6 O1 C2 -2.8(2) . . . . ?
C7 C6 O1 C2 176.94(11) . . . . ?
C1 C2 O1 C6 -157.03(12) . . . . ?
C3 C2 O1 C6 26.1(2) . . . . ?
O3 C8 O4 C9 2.86(18) . . . . ?
C4 C8 O4 C9 -176.16(10) . . . . ?
C10 C9 O4 C8 -174.04(11) . . . . ?
O6 C16 O5 C12 -2.0(2) . . . . ?
C17 C16 O5 C12 178.49(11) . . . . ?
C11 C12 O5 C16 -162.56(11) . . . . ?
C13 C12 O5 C16 18.98(19) . . . . ?
O7 C18 O8 C19 2.32(17) . . . . ?
C14 C18 O8 C19 -177.55(10) . . . . ?
C20 C19 O8 C18 179.95(10) . . . . ?
